data_2232419
loop_
_publ_author_name
'Zhang, Sifang'
'Zhang, Yuewen'
'Wang, Chuntao'
'Zhu, Ruitao'

_publ_section_title
;
 <i>N</i>-(1-Naphthyl)benzenesulfonamide
;
_journal_coeditor_code PK2348
_journal_issue 11
_journal_name_full 'Acta Crystallographica Section E'
_journal_page_first o2831
_journal_paper_doi 10.1107/S1600536811039201
_journal_volume 67
_journal_year 2011
_chemical_formula_iupac 'C16 H13 N O2 S'
_chemical_formula_moiety 'C16 H13 N O2 S'
_chemical_formula_sum 'C16 H13 N O2 S'
_chemical_formula_weight 283.33
_chemical_name_systematic
;
<i>N</i>-(1-Naphthyl)benzenesulfonamide
;
_space_group_IT_number 19
_symmetry_cell_setting orthorhombic
_symmetry_space_group_name_Hall 'P 2ac 2ab'
_symmetry_space_group_name_H-M 'P 21 21 21'
_atom_sites_solution_hydrogens geom
_atom_sites_solution_primary direct
_atom_sites_solution_secondary difmap
_audit_creation_method SHELXL-97
_cell_angle_alpha 90.00
_cell_angle_beta 90.00
_cell_angle_gamma 90.00
_cell_formula_units_Z 4
_cell_length_a 4.9232(5)
_cell_length_b 15.4162(15)
_cell_length_c 18.2102(17)
_cell_measurement_reflns_used 3370
_cell_measurement_temperature 298(2)
_cell_measurement_theta_max 26.041
_cell_measurement_theta_min 2.598
_cell_volume 1382.1(2)
_computing_cell_refinement 'SMART (Bruker, 2007)'
_computing_data_collection 'SMART (Bruker, 2007)'
_computing_data_reduction 'SAINT (Bruker, 2007)'
_computing_molecular_graphics 'SHELXTL (Sheldrick, 2008)'
_computing_publication_material 'SHELXTL (Sheldrick, 2008)'
_computing_structure_refinement 'SHELXL97 (Sheldrick, 2008)'
_computing_structure_solution 'SHELXS97 (Sheldrick, 2008)'
_diffrn_ambient_temperature 298(2)
_diffrn_measured_fraction_theta_full 0.999
_diffrn_measured_fraction_theta_max 0.999
_diffrn_measurement_device_type 'Bruker SMART CCD area-detector'
_diffrn_measurement_method '\f and \w'
_diffrn_radiation_monochromator graphite
_diffrn_radiation_source 'fine-focus sealed tube'
_diffrn_radiation_type MoK\a
_diffrn_radiation_wavelength 0.71073
_diffrn_reflns_av_R_equivalents 0.0316
_diffrn_reflns_av_sigmaI/netI 0.0329
_diffrn_reflns_limit_h_max 5
_diffrn_reflns_limit_h_min -5
_diffrn_reflns_limit_k_max 18
_diffrn_reflns_limit_k_min -17
_diffrn_reflns_limit_l_max 21
_diffrn_reflns_limit_l_min -14
_diffrn_reflns_number 6917
_diffrn_reflns_theta_full 25.01
_diffrn_reflns_theta_max 25.01
_diffrn_reflns_theta_min 2.60
_diffrn_standards_number 0
_exptl_absorpt_coefficient_mu 0.234
_exptl_absorpt_correction_T_max 0.929
_exptl_absorpt_correction_T_min 0.906
_exptl_absorpt_correction_type multi-scan
_exptl_absorpt_process_details '(SADABS; Bruker, 2007)'
_exptl_crystal_colour colorless
_exptl_crystal_density_diffrn 1.362
_exptl_crystal_density_method 'not measured'
_exptl_crystal_description block-like
_exptl_crystal_F_000 592
_exptl_crystal_size_max 0.43
_exptl_crystal_size_mid 0.33
_exptl_crystal_size_min 0.32
_refine_diff_density_max 0.178
_refine_diff_density_min -0.198
_refine_ls_abs_structure_details 'Flack (1983), <b>983 Friedel pairs</b>'
_refine_ls_abs_structure_Flack 0.06(9)
_refine_ls_extinction_coef 0.038(2)
_refine_ls_extinction_expression Fc^*^=kFc[1+0.001xFc^2^\l^3^/sin(2\q)]^-1/4^
_refine_ls_extinction_method 'SHELXL97 (Sheldrick, 2008)'
_refine_ls_goodness_of_fit_ref 1.086
_refine_ls_hydrogen_treatment constr
_refine_ls_matrix_type full
_refine_ls_number_parameters 182
_refine_ls_number_reflns 2438
_refine_ls_number_restraints 0
_refine_ls_restrained_S_all 1.086
_refine_ls_R_factor_all 0.0418
_refine_ls_R_factor_gt 0.0348
_refine_ls_shift/su_max 0.000
_refine_ls_shift/su_mean 0.000
_refine_ls_structure_factor_coef Fsqd
_refine_ls_weighting_details 'calc w=1/[\s^2^(Fo^2^)+(0.0370P)^2^+0.2812P] where P=(Fo^2^+2Fc^2^)/3'
_refine_ls_weighting_scheme calc
_refine_ls_wR_factor_gt 0.0799
_refine_ls_wR_factor_ref 0.0839
_reflns_number_gt 2178
_reflns_number_total 2438
_reflns_threshold_expression I>\s(I)
_cod_data_source_file pk2348.cif
_cod_data_source_block I
_cod_database_code 2232419
_cod_database_fobs_code 2232419

loop_
_symmetry_equiv_pos_as_xyz
'x, y, z'
'-x+1/2, -y, z+1/2'
'-x, y+1/2, -z+1/2'
'x+1/2, -y+1/2, -z'

loop_
_atom_site_type_symbol
_atom_site_label
_atom_site_fract_x
_atom_site_fract_y
_atom_site_fract_z
_atom_site_U_iso_or_equiv
_atom_site_adp_type
_atom_site_calc_flag
_atom_site_refinement_flags
_atom_site_occupancy
_atom_site_symmetry_multiplicity
S S1 0.63000(11) 0.47539(3) 0.28894(3) 0.03525(17) Uani d . 1 1
N N1 0.7982(4) 0.50023(12) 0.36336(10) 0.0388(5) Uani d . 1 1
H H1 0.9726 0.4850 0.3559 0.047 Uiso d R 1 1
O O1 0.3486(3) 0.48108(11) 0.30720(9) 0.0496(4) Uani d . 1 1
O O2 0.7374(3) 0.52862(11) 0.23221(9) 0.0486(4) Uani d . 1 1
C C1 0.7144(5) 0.46260(17) 0.43237(13) 0.0430(6) Uani d . 1 1
C C2 0.8252(6) 0.38695(18) 0.45628(15) 0.0574(7) Uani d . 1 1
H H2 0.9547 0.3589 0.4277 0.069 Uiso calc R 1 1
C C3 0.7467(9) 0.3508(2) 0.52341(18) 0.0800(11) Uani d . 1 1
H H3 0.8277 0.2999 0.5400 0.096 Uiso calc R 1 1
C C4 0.5555(9) 0.3894(3) 0.56351(18) 0.0824(12) Uani d . 1 1
H H4 0.4994 0.3634 0.6070 0.099 Uiso calc R 1 1
C C5 0.4352(6) 0.4686(3) 0.54214(14) 0.0673(9) Uani d . 1 1
C C6 0.5182(5) 0.50785(18) 0.47415(13) 0.0503(7) Uani d . 1 1
C C7 0.4088(6) 0.5887(2) 0.45330(16) 0.0617(8) Uani d . 1 1
H H7 0.4671 0.6155 0.4103 0.074 Uiso calc R 1 1
C C8 0.2160(7) 0.6281(3) 0.4966(2) 0.0894(12) Uani d . 1 1
H H8 0.1439 0.6815 0.4831 0.107 Uiso calc R 1 1
C C9 0.1278(8) 0.5871(4) 0.5617(2) 0.1007(15) Uani d . 1 1
H H9 -0.0060 0.6132 0.5902 0.121 Uiso calc R 1 1
C C10 0.2347(8) 0.5107(4) 0.5831(2) 0.0960(14) Uani d . 1 1
H H10 0.1733 0.4853 0.6264 0.115 Uiso calc R 1 1
C C11 0.6966(5) 0.36643(14) 0.26609(12) 0.0375(6) Uani d . 1 1
C C12 0.8977(6) 0.34830(16) 0.21627(15) 0.0541(6) Uani d . 1 1
H H12 0.9960 0.3927 0.1942 0.065 Uiso calc R 1 1
C C13 0.9509(7) 0.2619(2) 0.19960(19) 0.0767(10) Uani d . 1 1
H H13 1.0869 0.2477 0.1663 0.092 Uiso calc R 1 1
C C14 0.7995(8) 0.1971(2) 0.2331(2) 0.0815(12) Uani d . 1 1
H H14 0.8348 0.1393 0.2220 0.098 Uiso calc R 1 1
C C15 0.6022(8) 0.21681(18) 0.28156(19) 0.0747(9) Uani d . 1 1
H H15 0.5027 0.1725 0.3034 0.090 Uiso calc R 1 1
C C16 0.5467(6) 0.30098(16) 0.29891(15) 0.0553(7) Uani d . 1 1
H H16 0.4100 0.3143 0.3323 0.066 Uiso calc R 1 1

loop_
_atom_site_aniso_label
_atom_site_aniso_U_11
_atom_site_aniso_U_22
_atom_site_aniso_U_33
_atom_site_aniso_U_12
_atom_site_aniso_U_13
_atom_site_aniso_U_23
S1 0.0321(3) 0.0373(3) 0.0364(3) 0.0023(3) 0.0012(2) 0.0003(3)
N1 0.0274(10) 0.0482(11) 0.0407(10) -0.0036(7) 0.0033(8) -0.0040(8)
O1 0.0304(8) 0.0613(10) 0.0570(10) 0.0060(9) -0.0004(8) -0.0087(9)
O2 0.0576(10) 0.0435(8) 0.0448(9) 0.0013(9) 0.0034(8) 0.0097(8)
C1 0.0377(13) 0.0569(15) 0.0344(12) -0.0124(12) -0.0021(10) -0.0027(11)
C2 0.0598(18) 0.0633(17) 0.0491(15) -0.0032(14) -0.0107(14) 0.0038(13)
C3 0.105(3) 0.079(2) 0.055(2) -0.016(2) -0.009(2) 0.0166(17)
C4 0.101(3) 0.104(3) 0.0423(18) -0.044(2) -0.0106(19) 0.0179(18)
C5 0.0537(18) 0.114(3) 0.0340(13) -0.0348(19) 0.0049(13) -0.0198(17)
C6 0.0384(13) 0.0705(18) 0.0420(13) -0.0158(13) 0.0000(11) -0.0140(12)
C7 0.0512(18) 0.083(2) 0.0513(16) -0.0034(15) 0.0029(14) -0.0252(15)
C8 0.067(2) 0.119(3) 0.082(2) 0.020(2) -0.0036(19) -0.046(2)
C9 0.058(2) 0.178(4) 0.066(2) -0.009(3) 0.020(2) -0.067(3)
C10 0.070(2) 0.161(4) 0.057(2) -0.042(3) 0.0155(18) -0.034(3)
C11 0.0370(13) 0.0366(11) 0.0389(12) 0.0012(10) -0.0069(10) -0.0002(9)
C12 0.0507(15) 0.0522(13) 0.0594(15) 0.0053(13) 0.0022(15) -0.0121(13)
C13 0.064(2) 0.075(2) 0.091(2) 0.0250(17) -0.0058(19) -0.0371(19)
C14 0.089(3) 0.0419(15) 0.113(3) 0.0147(17) -0.046(2) -0.0218(18)
C15 0.092(2) 0.0398(14) 0.092(2) -0.0081(16) -0.021(2) 0.0030(16)
C16 0.0582(17) 0.0461(14) 0.0615(17) -0.0063(12) -0.0032(15) 0.0029(13)

loop_
_atom_type_symbol
_atom_type_description
_atom_type_scat_dispersion_real
_atom_type_scat_dispersion_imag
_atom_type_scat_source
C C 0.0033 0.0016 'International Tables Vol C Tables 4.2.6.8 and 6.1.1.4'
H H 0.0000 0.0000 'International Tables Vol C Tables 4.2.6.8 and 6.1.1.4'
N N 0.0061 0.0033 'International Tables Vol C Tables 4.2.6.8 and 6.1.1.4'
O O 0.0106 0.0060 'International Tables Vol C Tables 4.2.6.8 and 6.1.1.4'
S S 0.1246 0.1234 'International Tables Vol C Tables 4.2.6.8 and 6.1.1.4'

loop_
_geom_angle_atom_site_label_1
_geom_angle_atom_site_label_2
_geom_angle_atom_site_label_3
_geom_angle
O2 S1 O1 119.67(11)
O2 S1 N1 106.20(10)
O1 S1 N1 106.52(10)
O2 S1 C11 108.04(11)
O1 S1 C11 107.11(11)
N1 S1 C11 108.98(10)
C1 N1 S1 118.87(14)
C1 N1 H1 107.4
S1 N1 H1 107.3
C2 C1 C6 121.7(2)
C2 C1 N1 120.6(2)
C6 C1 N1 117.7(2)
C1 C2 C3 120.8(3)
C1 C2 H2 119.6
C3 C2 H2 119.6
C4 C3 C2 119.7(3)
C4 C3 H3 120.1
C2 C3 H3 120.1
C3 C4 C5 122.2(3)
C3 C4 H4 118.9
C5 C4 H4 118.9
C10 C5 C4 123.4(4)
C10 C5 C6 117.7(4)
C4 C5 C6 118.8(3)
C7 C6 C1 123.5(2)
C7 C6 C5 119.7(3)
C1 C6 C5 116.8(3)
C8 C7 C6 119.9(3)
C8 C7 H7 120.0
C6 C7 H7 120.0
C7 C8 C9 119.8(4)
C7 C8 H8 120.1
C9 C8 H8 120.1
C10 C9 C8 121.0(3)
C10 C9 H9 119.5
C8 C9 H9 119.5
C9 C10 C5 121.8(4)
C9 C10 H10 119.1
C5 C10 H10 119.1
C12 C11 C16 121.4(2)
C12 C11 S1 119.00(18)
C16 C11 S1 119.57(19)
C11 C12 C13 118.4(3)
C11 C12 H12 120.8
C13 C12 H12 120.8
C14 C13 C12 119.5(3)
C14 C13 H13 120.3
C12 C13 H13 120.3
C15 C14 C13 120.9(3)
C15 C14 H14 119.6
C13 C14 H14 119.6
C14 C15 C16 120.7(3)
C14 C15 H15 119.6
C16 C15 H15 119.6
C15 C16 C11 119.1(3)
C15 C16 H16 120.4
C11 C16 H16 120.4

loop_
_geom_bond_atom_site_label_1
_geom_bond_atom_site_label_2
_geom_bond_distance
S1 O2 1.4214(16)
S1 O1 1.4273(17)
S1 N1 1.6337(19)
S1 C11 1.761(2)
N1 C1 1.444(3)
N1 H1 0.9000
C1 C2 1.359(4)
C1 C6 1.414(4)
C2 C3 1.398(4)
C2 H2 0.9300
C3 C4 1.332(5)
C3 H3 0.9300
C4 C5 1.411(5)
C4 H4 0.9300
C5 C10 1.397(5)
C5 C6 1.437(4)
C6 C7 1.410(4)
C7 C8 1.376(4)
C7 H7 0.9300
C8 C9 1.411(6)
C8 H8 0.9300
C9 C10 1.348(6)
C9 H9 0.9300
C10 H10 0.9300
C11 C12 1.372(3)
C11 C16 1.386(3)
C12 C13 1.391(4)
C12 H12 0.9300
C13 C14 1.388(5)
C13 H13 0.9300
C14 C15 1.347(5)
C14 H14 0.9300
C15 C16 1.363(4)
C15 H15 0.9300
C16 H16 0.9300

loop_
_geom_hbond_atom_site_label_D
_geom_hbond_atom_site_label_H
_geom_hbond_atom_site_label_A
_geom_hbond_site_symmetry_A
_geom_hbond_distance_DH
_geom_hbond_distance_HA
_geom_hbond_distance_DA
_geom_hbond_angle_DHA
_geom_hbond_publ_flag
N1 H1 O1 1_655 0.900 2.054 2.911(3) 158.83 yes

loop_
_geom_torsion_atom_site_label_1
_geom_torsion_atom_site_label_2
_geom_torsion_atom_site_label_3
_geom_torsion_atom_site_label_4
_geom_torsion
O2 S1 N1 C1 173.69(18)
O1 S1 N1 C1 45.1(2)
C11 S1 N1 C1 -70.1(2)
S1 N1 C1 C2 91.7(2)
S1 N1 C1 C6 -89.3(2)
C6 C1 C2 C3 0.4(4)
N1 C1 C2 C3 179.3(3)
C1 C2 C3 C4 2.0(5)
C2 C3 C4 C5 -2.8(5)
C3 C4 C5 C10 -179.9(3)
C3 C4 C5 C6 1.2(4)
C2 C1 C6 C7 176.5(2)
N1 C1 C6 C7 -2.4(3)
C2 C1 C6 C5 -1.9(3)
N1 C1 C6 C5 179.2(2)
C10 C5 C6 C7 3.7(4)
C4 C5 C6 C7 -177.4(3)
C10 C5 C6 C1 -177.9(2)
C4 C5 C6 C1 1.1(4)
C1 C6 C7 C8 179.2(3)
C5 C6 C7 C8 -2.5(4)
C6 C7 C8 C9 -0.2(5)
C7 C8 C9 C10 1.6(6)
C8 C9 C10 C5 -0.3(6)
C4 C5 C10 C9 178.8(3)
C6 C5 C10 C9 -2.4(5)
O2 S1 C11 C12 19.9(2)
O1 S1 C11 C12 150.09(19)
N1 S1 C11 C12 -95.1(2)
O2 S1 C11 C16 -160.45(19)
O1 S1 C11 C16 -30.3(2)
N1 S1 C11 C16 84.6(2)
C16 C11 C12 C13 -0.6(4)
S1 C11 C12 C13 179.0(2)
C11 C12 C13 C14 0.4(4)
C12 C13 C14 C15 -0.1(5)
C13 C14 C15 C16 -0.1(5)
C14 C15 C16 C11 -0.1(5)
C12 C11 C16 C15 0.5(4)
S1 C11 C16 C15 -179.2(2)

loop_
_cod_related_entry_id
_cod_related_entry_database
_cod_related_entry_code
1 ChemSpider 222448
